data_8106930
loop_
_publ_author_name
'Breuers, Verena'
'Frank, Walter'

_publ_section_title
;
 The crystal structure of
 2-chloro-1,3-bis(2,4,6-trimethylphenyl)-4,4-dimethyl-1,3,2\l3,4-diazaphosphasiletidine
;
_journal_issue 2
_journal_name_full 'Zeitschrift f\"ur Kristallographie - New Crystal Structures'
_journal_page_first 529
_journal_page_last 532
_journal_paper_doi 10.1515/ncrs-2015-0176
_journal_volume 231
_journal_year 2016
_chemical_formula_moiety 'C19.88 H27.64 Cl1.12 N2 P Si'
_chemical_formula_sum 'C19.88 H27.64 Cl1.12 N2 P Si'
_chemical_formula_weight 393.36
_chemical_name_systematic
;
2-chloro-1,3-bis(2,4,6-trimethylphenyl)-4,4-dimethyl-1,3,2\l^3^,4-\
diazaphosphasiletidine
;
_space_group_crystal_system orthorhombic
_space_group_IT_number 61
_space_group_name_Hall '-P 2ac 2ab'
_space_group_name_H-M_alt 'P b c a'
_atom_sites_solution_hydrogens geom
_audit_creation_method SHELXL-2014/6
_cell_angle_alpha 90
_cell_angle_beta 90
_cell_angle_gamma 90
_cell_formula_units_Z 8
_cell_length_a 16.811(3)
_cell_length_b 14.357(3)
_cell_length_c 17.523(3)
_cell_measurement_reflns_used 2000
_cell_measurement_temperature 123(2)
_cell_measurement_theta_max 25.9
_cell_measurement_theta_min 2.2
_cell_volume 4229.3(14)
_computing_cell_refinement 'CELL (Stoe & Cie, 1996)'
_computing_data_collection 'EXPOSE (Stoe & Cie, 1996)'
_computing_data_reduction 'INTEGRATE (Stoe & Cie, 1996)'
_computing_molecular_graphics 'Diamond ver. 3.0a'
_computing_publication_material 'SHELXL-2014/6 (Sheldrick, 2014)'
_computing_structure_refinement 'SHELXL-2014/6 (Sheldrick, 2014)'
_computing_structure_solution 'SHELXS-97 (Sheldrick, 1990)'
_diffrn_ambient_temperature 123(2)
_diffrn_detector_area_resol_mean 6.67
_diffrn_measured_fraction_theta_full 0.981
_diffrn_measured_fraction_theta_max 0.981
_diffrn_measurement_device_type 'Stoe IPDS'
_diffrn_measurement_method \f-scans
_diffrn_radiation_type MoK\a
_diffrn_radiation_wavelength 0.71073
_diffrn_reflns_av_R_equivalents 0.0555
_diffrn_reflns_av_unetI/netI 0.0182
_diffrn_reflns_Laue_measured_fraction_full 0.981
_diffrn_reflns_Laue_measured_fraction_max 0.981
_diffrn_reflns_limit_h_max 20
_diffrn_reflns_limit_h_min -20
_diffrn_reflns_limit_k_max 16
_diffrn_reflns_limit_k_min -16
_diffrn_reflns_limit_l_max 20
_diffrn_reflns_limit_l_min -20
_diffrn_reflns_number 52947
_diffrn_reflns_point_group_measured_fraction_full 0.981
_diffrn_reflns_point_group_measured_fraction_max 0.981
_diffrn_reflns_theta_full 25.100
_diffrn_reflns_theta_max 25.099
_diffrn_reflns_theta_min 2.198
_diffrn_source 'fine-focus sealed tube'
_exptl_absorpt_coefficient_mu 0.334
_exptl_absorpt_correction_type none
_exptl_crystal_colour yellow
_exptl_crystal_density_diffrn 1.236
_exptl_crystal_description plate
_exptl_crystal_F_000 1671
_exptl_crystal_size_max 0.2
_exptl_crystal_size_mid 0.2
_exptl_crystal_size_min 0.1
_refine_diff_density_max 0.333
_refine_diff_density_min -0.222
_refine_diff_density_rms 0.057
_refine_ls_extinction_coef .
_refine_ls_extinction_method none
_refine_ls_goodness_of_fit_ref 1.103
_refine_ls_hydrogen_treatment constr
_refine_ls_matrix_type full
_refine_ls_number_parameters 244
_refine_ls_number_reflns 3691
_refine_ls_number_restraints 4
_refine_ls_restrained_S_all 1.104
_refine_ls_R_factor_all 0.0426
_refine_ls_R_factor_gt 0.0387
_refine_ls_shift/su_max 0.001
_refine_ls_shift/su_mean 0.000
_refine_ls_structure_factor_coef Fsqd
_refine_ls_weighting_details 'w=1/[\s^2^(Fo^2^)+(0.0591P)^2^+2.6586P] where P=(Fo^2^+2Fc^2^)/3'
_refine_ls_weighting_scheme calc
_refine_ls_wR_factor_gt 0.1066
_refine_ls_wR_factor_ref 0.1089
_reflns_Friedel_coverage 0.000
_reflns_Friedel_fraction_full .
_reflns_Friedel_fraction_max .
_reflns_number_gt 3344
_reflns_number_total 3691
_reflns_threshold_expression 'I > 2\s(I)'
_cod_data_source_file suppl_ncrs-2015-0176_suppl.cif
_cod_data_source_block 1055
_cod_database_code 8106930
_shelx_space_group_comment
;
The symmetry employed for this shelxl refinement is uniquely defined
by the following loop, which should always be used as a source of
symmetry information in preference to the above space-group names.
They are only intended as comments.
;

loop_
_space_group_symop_operation_xyz
'x, y, z'
'-x+1/2, -y, z+1/2'
'x+1/2, -y+1/2, -z'
'-x, y+1/2, -z+1/2'
'-x, -y, -z'
'x-1/2, y, -z-1/2'
'-x-1/2, y-1/2, z'
'x, -y-1/2, z-1/2'

loop_
_atom_site_label
_atom_site_type_symbol
_atom_site_fract_x
_atom_site_fract_y
_atom_site_fract_z
_atom_site_U_iso_or_equiv
_atom_site_adp_type
_atom_site_occupancy
_atom_site_site_symmetry_order
_atom_site_calc_flag
_atom_site_refinement_flags_posn
_atom_site_refinement_flags_adp
_atom_site_refinement_flags_occupancy
_atom_site_disorder_assembly
_atom_site_disorder_group
Cl1 Cl 0.30486(3) 0.50678(4) 0.11579(3) 0.03256(16) Uani 1 1 d . . . . .
P1 P 0.23021(3) 0.45448(4) 0.02343(3) 0.02442(15) Uani 1 1 d . . . . .
Si1 Si 0.25084(3) 0.27853(4) 0.01935(3) 0.02445(16) Uani 1 1 d D U . . .
N1 N 0.29164(10) 0.37891(11) -0.02070(9) 0.0240(4) Uani 1 1 d . . . . .
N2 N 0.18743(9) 0.35936(12) 0.06205(9) 0.0244(4) Uani 1 1 d . . . . .
C1 C 0.34598(11) 0.39733(14) -0.08197(11) 0.0249(4) Uani 1 1 d . . . . .
C2 C 0.31613(12) 0.41837(15) -0.15473(11) 0.0298(4) Uani 1 1 d . . . . .
C3 C 0.36936(14) 0.42942(16) -0.21482(12) 0.0361(5) Uani 1 1 d . . . . .
H3 H 0.3495 0.4442 -0.2641 0.043 Uiso 1 1 calc R U . . .
C4 C 0.45074(14) 0.41935(16) -0.20462(13) 0.0376(5) Uani 1 1 d . . . . .
C5 C 0.47881(13) 0.40142(16) -0.13207(14) 0.0363(5) Uani 1 1 d . . . . .
H5 H 0.5346 0.3960 -0.1245 0.044 Uiso 1 1 calc R U . . .
C6 C 0.42835(12) 0.39095(14) -0.06946(12) 0.0297(4) Uani 1 1 d . . . . .
C7 C 0.22778(13) 0.42707(18) -0.16927(12) 0.0381(5) Uani 1 1 d . . . . .
H7A H 0.2011 0.3694 -0.1537 0.057 Uiso 1 1 calc R U . . .
H7B H 0.2185 0.4380 -0.2238 0.057 Uiso 1 1 calc R U . . .
H7C H 0.2065 0.4794 -0.1397 0.057 Uiso 1 1 calc R U . . .
C8 C 0.50685(17) 0.42432(19) -0.27206(15) 0.0546(7) Uani 1 1 d . . . . .
H8A H 0.4844 0.4655 -0.3111 0.082 Uiso 1 1 calc R U . . .
H8B H 0.5141 0.3618 -0.2935 0.082 Uiso 1 1 calc R U . . .
H8C H 0.5584 0.4488 -0.2553 0.082 Uiso 1 1 calc R U . . .
C9 C 0.46258(12) 0.37164(17) 0.00816(13) 0.0366(5) Uani 1 1 d . . . . .
H9A H 0.4317 0.4051 0.0469 0.055 Uiso 1 1 calc R U . . .
H9B H 0.5180 0.3927 0.0098 0.055 Uiso 1 1 calc R U . . .
H9C H 0.4604 0.3046 0.0185 0.055 Uiso 1 1 calc R U . . .
C10 C 0.11262(11) 0.35503(14) 0.10134(10) 0.0242(4) Uani 1 1 d . . . . .
C11 C 0.11114(12) 0.33749(15) 0.18032(11) 0.0286(4) Uani 1 1 d . . . . .
C12 C 0.03744(12) 0.33066(15) 0.21622(12) 0.0316(5) Uani 1 1 d . . . . .
H12 H 0.0359 0.3185 0.2695 0.038 Uiso 1 1 calc R U . . .
C13 C -0.03353(12) 0.34091(15) 0.17725(12) 0.0306(5) Uani 1 1 d . . . . .
C14 C -0.03027(12) 0.35971(15) 0.09951(12) 0.0292(4) Uani 1 1 d . . . . .
H14 H -0.0785 0.3678 0.0721 0.035 Uiso 1 1 calc R U . . .
C15 C 0.04181(12) 0.36709(14) 0.06072(11) 0.0265(4) Uani 1 1 d . . . . .
C16 C 0.18645(13) 0.32545(18) 0.22549(11) 0.0384(5) Uani 1 1 d . . . . .
H16A H 0.1764 0.3410 0.2791 0.058 Uiso 1 1 calc R U . . .
H16B H 0.2276 0.3669 0.2051 0.058 Uiso 1 1 calc R U . . .
H16C H 0.2044 0.2607 0.2217 0.058 Uiso 1 1 calc R U . . .
C17 C -0.11248(13) 0.33210(18) 0.21770(14) 0.0400(5) Uani 1 1 d . . . . .
H17A H -0.1103 0.3658 0.2663 0.060 Uiso 1 1 calc R U . . .
H17B H -0.1238 0.2662 0.2274 0.060 Uiso 1 1 calc R U . . .
H17C H -0.1546 0.3585 0.1856 0.060 Uiso 1 1 calc R U . . .
C18 C 0.04143(12) 0.38621(17) -0.02392(11) 0.0329(5) Uani 1 1 d . . . . .
H18A H -0.0135 0.3934 -0.0416 0.049 Uiso 1 1 calc R U . . .
H18B H 0.0665 0.3341 -0.0509 0.049 Uiso 1 1 calc R U . . .
H18C H 0.0711 0.4436 -0.0343 0.049 Uiso 1 1 calc R U . . .
C19 C 0.3176(6) 0.2174(6) 0.0850(5) 0.030(2) Uani 0.879(4) 1 d . U P A 1
H19A H 0.3565 0.1814 0.0557 0.045 Uiso 0.879(4) 1 calc R U P A 1
H19B H 0.2865 0.1752 0.1173 0.045 Uiso 0.879(4) 1 calc R U P A 1
H19C H 0.3453 0.2629 0.1171 0.045 Uiso 0.879(4) 1 calc R U P A 1
Cl1A Cl 0.3222(13) 0.2131(16) 0.0886(12) 0.049(6) Uani 0.121(4) 1 d D . P A 2
C20 C 0.20370(14) 0.19580(17) -0.04641(13) 0.0383(5) Uani 1 1 d . U . . .
H20A H 0.2449 0.1603 -0.0733 0.058 Uiso 1 1 calc R U . . .
H20B H 0.1713 0.2299 -0.0835 0.058 Uiso 1 1 calc R U . . .
H20C H 0.1698 0.1529 -0.0175 0.058 Uiso 1 1 calc R U . . .

loop_
_atom_site_aniso_label
_atom_site_aniso_U_11
_atom_site_aniso_U_22
_atom_site_aniso_U_33
_atom_site_aniso_U_23
_atom_site_aniso_U_13
_atom_site_aniso_U_12
Cl1 0.0326(3) 0.0357(3) 0.0294(3) -0.0059(2) -0.00295(19) -0.0022(2)
P1 0.0233(3) 0.0270(3) 0.0229(3) 0.0015(2) 0.00179(18) 0.0010(2)
Si1 0.0221(3) 0.0259(3) 0.0253(3) -0.0006(2) 0.0024(2) -0.0011(2)
N1 0.0231(8) 0.0274(9) 0.0216(8) 0.0016(6) 0.0026(6) -0.0011(6)
N2 0.0226(8) 0.0282(9) 0.0224(8) 0.0010(7) 0.0019(6) -0.0003(6)
C1 0.0247(9) 0.0243(10) 0.0258(9) -0.0020(8) 0.0059(8) -0.0031(8)
C2 0.0348(11) 0.0281(11) 0.0265(10) 0.0002(8) 0.0029(8) -0.0026(8)
C3 0.0491(13) 0.0320(12) 0.0273(10) 0.0019(9) 0.0102(9) -0.0036(10)
C4 0.0471(13) 0.0272(12) 0.0385(12) -0.0018(9) 0.0193(10) -0.0054(9)
C5 0.0275(10) 0.0311(12) 0.0504(13) -0.0038(10) 0.0135(9) -0.0039(9)
C6 0.0265(10) 0.0263(11) 0.0363(11) -0.0032(8) 0.0037(8) -0.0023(8)
C7 0.0388(12) 0.0500(15) 0.0256(10) 0.0066(10) -0.0044(9) -0.0005(10)
C8 0.0650(17) 0.0434(16) 0.0555(16) 0.0033(12) 0.0382(14) -0.0019(13)
C9 0.0234(10) 0.0427(14) 0.0437(13) -0.0031(10) -0.0020(9) 0.0005(9)
C10 0.0231(9) 0.0255(11) 0.0240(9) 0.0000(8) 0.0031(7) -0.0016(7)
C11 0.0306(10) 0.0310(11) 0.0243(10) 0.0015(8) 0.0023(8) -0.0013(8)
C12 0.0363(11) 0.0336(12) 0.0251(10) 0.0037(8) 0.0072(8) -0.0014(9)
C13 0.0304(11) 0.0276(11) 0.0337(11) -0.0019(9) 0.0090(8) -0.0024(8)
C14 0.0229(10) 0.0317(12) 0.0330(11) -0.0015(8) 0.0005(8) -0.0028(8)
C15 0.0266(10) 0.0267(11) 0.0262(10) -0.0005(8) 0.0005(8) -0.0027(8)
C16 0.0358(12) 0.0554(15) 0.0239(10) 0.0072(10) -0.0012(8) 0.0028(10)
C17 0.0332(12) 0.0437(14) 0.0432(12) 0.0018(10) 0.0138(10) -0.0020(10)
C18 0.0255(10) 0.0454(14) 0.0277(11) 0.0033(9) -0.0024(8) -0.0034(9)
C19 0.035(4) 0.024(4) 0.030(3) 0.001(2) 0.002(2) 0.001(3)
Cl1A 0.041(8) 0.054(10) 0.052(9) 0.017(6) -0.015(6) 0.014(6)
C20 0.0393(12) 0.0378(13) 0.0379(12) -0.0030(10) -0.0034(9) -0.0004(10)

loop_
_atom_type_symbol
_atom_type_description
_atom_type_scat_dispersion_real
_atom_type_scat_dispersion_imag
_atom_type_scat_source
C C 0.0033 0.0016 'International Tables Vol C Tables 4.2.6.8 and 6.1.1.4'
H H 0.0000 0.0000 'International Tables Vol C Tables 4.2.6.8 and 6.1.1.4'
Cl Cl 0.1484 0.1585 'International Tables Vol C Tables 4.2.6.8 and 6.1.1.4'
N N 0.0061 0.0033 'International Tables Vol C Tables 4.2.6.8 and 6.1.1.4'
P P 0.1023 0.0942 'International Tables Vol C Tables 4.2.6.8 and 6.1.1.4'
Si Si 0.0817 0.0704 'International Tables Vol C Tables 4.2.6.8 and 6.1.1.4'

loop_
_geom_angle_atom_site_label_1
_geom_angle_atom_site_label_2
_geom_angle_atom_site_label_3
_geom_angle
_geom_angle_site_symmetry_1
_geom_angle_site_symmetry_3
N2 P1 N1 85.65(8) . .
N2 P1 Cl1 103.09(6) . .
N1 P1 Cl1 102.09(6) . .
Cl1 P1 Si1 106.47(3) . .
N1 Si1 N2 82.14(8) . .
N1 Si1 C19 114.1(3) . .
N2 Si1 C19 115.1(3) . .
N1 Si1 C20 116.88(10) . .
N2 Si1 C20 115.85(9) . .
C19 Si1 C20 110.4(3) . .
N1 Si1 Cl1A 114.0(7) . .
N2 Si1 Cl1A 115.5(7) . .
C20 Si1 Cl1A 110.2(7) . .
C19 Si1 P1 122.7(3) . .
C20 Si1 P1 126.86(8) . .
Cl1A Si1 P1 122.9(7) . .
C1 N1 P1 127.95(13) . .
C1 N1 Si1 134.76(14) . .
P1 N1 Si1 96.11(8) . .
C10 N2 P1 126.99(14) . .
C10 N2 Si1 135.45(14) . .
P1 N2 Si1 96.09(8) . .
C2 C1 C6 120.55(18) . .
C2 C1 N1 119.47(17) . .
C6 C1 N1 119.94(18) . .
C3 C2 C1 118.84(19) . .
C3 C2 C7 119.67(19) . .
C1 C2 C7 121.48(18) . .
C4 C3 C2 121.7(2) . .
C4 C3 H3 119.2 . .
C2 C3 H3 119.2 . .
C5 C4 C3 118.38(19) . .
C5 C4 C8 121.0(2) . .
C3 C4 C8 120.6(2) . .
C4 C5 C6 122.5(2) . .
C4 C5 H5 118.8 . .
C6 C5 H5 118.8 . .
C5 C6 C1 118.0(2) . .
C5 C6 C9 119.93(19) . .
C1 C6 C9 122.05(18) . .
C2 C7 H7A 109.5 . .
C2 C7 H7B 109.5 . .
H7A C7 H7B 109.5 . .
C2 C7 H7C 109.5 . .
H7A C7 H7C 109.5 . .
H7B C7 H7C 109.5 . .
C4 C8 H8A 109.5 . .
C4 C8 H8B 109.5 . .
H8A C8 H8B 109.5 . .
C4 C8 H8C 109.5 . .
H8A C8 H8C 109.5 . .
H8B C8 H8C 109.5 . .
C6 C9 H9A 109.5 . .
C6 C9 H9B 109.5 . .
H9A C9 H9B 109.5 . .
C6 C9 H9C 109.5 . .
H9A C9 H9C 109.5 . .
H9B C9 H9C 109.5 . .
C15 C10 C11 120.54(17) . .
C15 C10 N2 119.78(16) . .
C11 C10 N2 119.68(17) . .
C12 C11 C10 118.20(18) . .
C12 C11 C16 120.21(18) . .
C10 C11 C16 121.58(18) . .
C13 C12 C11 122.48(18) . .
C13 C12 H12 118.8 . .
C11 C12 H12 118.8 . .
C12 C13 C14 118.09(18) . .
C12 C13 C17 121.19(19) . .
C14 C13 C17 120.72(19) . .
C13 C14 C15 121.81(19) . .
C13 C14 H14 119.1 . .
C15 C14 H14 119.1 . .
C14 C15 C10 118.86(18) . .
C14 C15 C18 119.33(18) . .
C10 C15 C18 121.80(17) . .
C11 C16 H16A 109.5 . .
C11 C16 H16B 109.5 . .
H16A C16 H16B 109.5 . .
C11 C16 H16C 109.5 . .
H16A C16 H16C 109.5 . .
H16B C16 H16C 109.5 . .
C13 C17 H17A 109.5 . .
C13 C17 H17B 109.5 . .
H17A C17 H17B 109.5 . .
C13 C17 H17C 109.5 . .
H17A C17 H17C 109.5 . .
H17B C17 H17C 109.5 . .
C15 C18 H18A 109.5 . .
C15 C18 H18B 109.5 . .
H18A C18 H18B 109.5 . .
C15 C18 H18C 109.5 . .
H18A C18 H18C 109.5 . .
H18B C18 H18C 109.5 . .
Si1 C19 H19A 109.5 . .
Si1 C19 H19B 109.5 . .
H19A C19 H19B 109.5 . .
Si1 C19 H19C 109.5 . .
H19A C19 H19C 109.5 . .
H19B C19 H19C 109.5 . .
Si1 C20 H20A 109.5 . .
Si1 C20 H20B 109.5 . .
H20A C20 H20B 109.5 . .
Si1 C20 H20C 109.5 . .
H20A C20 H20C 109.5 . .
H20B C20 H20C 109.5 . .

loop_
_geom_bond_atom_site_label_1
_geom_bond_atom_site_label_2
_geom_bond_distance
_geom_bond_site_symmetry_2
Cl1 P1 2.1813(7) .
P1 N2 1.6854(17) .
P1 N1 1.6857(17) .
P1 Si1 2.5509(9) .
Si1 N1 1.7436(17) .
Si1 N2 1.7445(17) .
Si1 C19 1.831(8) .
Si1 C20 1.835(2) .
Si1 Cl1A 1.948(15) .
N1 C1 1.434(2) .
N2 C10 1.435(2) .
C1 C2 1.403(3) .
C1 C6 1.405(3) .
C2 C3 1.391(3) .
C2 C7 1.512(3) .
C3 C4 1.387(3) .
C3 H3 0.9500 .
C4 C5 1.380(3) .
C4 C8 1.514(3) .
C5 C6 1.395(3) .
C5 H5 0.9500 .
C6 C9 1.503(3) .
C7 H7A 0.9800 .
C7 H7B 0.9800 .
C7 H7C 0.9800 .
C8 H8A 0.9800 .
C8 H8B 0.9800 .
C8 H8C 0.9800 .
C9 H9A 0.9800 .
C9 H9B 0.9800 .
C9 H9C 0.9800 .
C10 C15 1.398(3) .
C10 C11 1.407(3) .
C11 C12 1.393(3) .
C11 C16 1.503(3) .
C12 C13 1.383(3) .
C12 H12 0.9500 .
C13 C14 1.390(3) .
C13 C17 1.510(3) .
C14 C15 1.393(3) .
C14 H14 0.9500 .
C15 C18 1.508(3) .
C16 H16A 0.9800 .
C16 H16B 0.9800 .
C16 H16C 0.9800 .
C17 H17A 0.9800 .
C17 H17B 0.9800 .
C17 H17C 0.9800 .
C18 H18A 0.9800 .
C18 H18B 0.9800 .
C18 H18C 0.9800 .
C19 H19A 0.9800 .
C19 H19B 0.9800 .
C19 H19C 0.9800 .
C20 H20A 0.9800 .
C20 H20B 0.9800 .
C20 H20C 0.9800 .

loop_
_geom_torsion_atom_site_label_1
_geom_torsion_atom_site_label_2
_geom_torsion_atom_site_label_3
_geom_torsion_atom_site_label_4
_geom_torsion
_geom_torsion_site_symmetry_1
_geom_torsion_site_symmetry_2
_geom_torsion_site_symmetry_3
_geom_torsion_site_symmetry_4
N2 P1 N1 C1 167.78(17) . . . .
Cl1 P1 N1 C1 -89.75(16) . . . .
Si1 P1 N1 C1 169.0(2) . . . .
N2 P1 N1 Si1 -1.21(8) . . . .
Cl1 P1 N1 Si1 101.26(6) . . . .
N2 Si1 N1 C1 -166.58(19) . . . .
C19 Si1 N1 C1 79.4(4) . . . .
C20 Si1 N1 C1 -51.5(2) . . . .
Cl1A Si1 N1 C1 79.0(8) . . . .
P1 Si1 N1 C1 -167.8(2) . . . .
N2 Si1 N1 P1 1.18(8) . . . .
C19 Si1 N1 P1 -112.8(3) . . . .
C20 Si1 N1 P1 116.23(10) . . . .
Cl1A Si1 N1 P1 -113.3(8) . . . .
N1 P1 N2 C10 -166.60(16) . . . .
Cl1 P1 N2 C10 91.98(15) . . . .
Si1 P1 N2 C10 -167.8(2) . . . .
N1 P1 N2 Si1 1.21(8) . . . .
Cl1 P1 N2 Si1 -100.21(6) . . . .
N1 Si1 N2 C10 164.92(19) . . . .
C19 Si1 N2 C10 -82.1(4) . . . .
C20 Si1 N2 C10 48.8(2) . . . .
Cl1A Si1 N2 C10 -82.2(8) . . . .
P1 Si1 N2 C10 166.1(2) . . . .
N1 Si1 N2 P1 -1.18(8) . . . .
C19 Si1 N2 P1 111.8(3) . . . .
C20 Si1 N2 P1 -117.30(10) . . . .
Cl1A Si1 N2 P1 111.7(8) . . . .
P1 N1 C1 C2 -69.2(2) . . . .
Si1 N1 C1 C2 95.2(2) . . . .
P1 N1 C1 C6 113.02(19) . . . .
Si1 N1 C1 C6 -82.5(2) . . . .
C6 C1 C2 C3 2.3(3) . . . .
N1 C1 C2 C3 -175.40(19) . . . .
C6 C1 C2 C7 -179.0(2) . . . .
N1 C1 C2 C7 3.2(3) . . . .
C1 C2 C3 C4 0.6(3) . . . .
C7 C2 C3 C4 -178.1(2) . . . .
C2 C3 C4 C5 -2.5(3) . . . .
C2 C3 C4 C8 175.2(2) . . . .
C3 C4 C5 C6 1.6(3) . . . .
C8 C4 C5 C6 -176.1(2) . . . .
C4 C5 C6 C1 1.2(3) . . . .
C4 C5 C6 C9 -179.9(2) . . . .
C2 C1 C6 C5 -3.2(3) . . . .
N1 C1 C6 C5 174.51(18) . . . .
C2 C1 C6 C9 178.0(2) . . . .
N1 C1 C6 C9 -4.3(3) . . . .
P1 N2 C10 C15 69.7(2) . . . .
Si1 N2 C10 C15 -92.9(2) . . . .
P1 N2 C10 C11 -111.1(2) . . . .
Si1 N2 C10 C11 86.3(2) . . . .
C15 C10 C11 C12 1.3(3) . . . .
N2 C10 C11 C12 -177.89(18) . . . .
C15 C10 C11 C16 -179.2(2) . . . .
N2 C10 C11 C16 1.6(3) . . . .
C10 C11 C12 C13 -0.3(3) . . . .
C16 C11 C12 C13 -179.8(2) . . . .
C11 C12 C13 C14 -0.7(3) . . . .
C11 C12 C13 C17 179.4(2) . . . .
C12 C13 C14 C15 0.8(3) . . . .
C17 C13 C14 C15 -179.2(2) . . . .
C13 C14 C15 C10 0.1(3) . . . .
C13 C14 C15 C18 179.1(2) . . . .
C11 C10 C15 C14 -1.2(3) . . . .
N2 C10 C15 C14 177.99(18) . . . .
C11 C10 C15 C18 179.9(2) . . . .
N2 C10 C15 C18 -1.0(3) . . . .
